data_4519223
loop_
_publ_author_name
'Narobe, Rok'
'Murugesan, Kathiravan'
'Schmid, Simon'
'K\"onig, Burkhard'

_publ_section_title
;
 Decarboxylative Ritter-Type Amination by Cooperative Iodine
 (I/III)&#x2500;Boron Lewis Acid Catalysis
;
_journal_name_full 'ACS Catalysis'
_journal_page_first 809
_journal_page_last 817
_journal_paper_doi 10.1021/acscatal.1c05077
_journal_year 2021
_chemical_formula_moiety 'C16 H16 F N O'
_chemical_formula_sum 'C16 H16 F N O'
_chemical_formula_weight 257.30
_space_group_crystal_system monoclinic
_space_group_IT_number 14
_space_group_name_Hall '-P 2ybc'
_space_group_name_H-M_alt 'P 1 21/c 1'
_atom_sites_solution_hydrogens geom
_atom_sites_solution_primary dual
_audit_creation_date 2021-04-15
_audit_creation_method
;
Olex2 1.3-alpha
(compiled 2020.11.12 svn.r5f609507 for OlexSys, GUI svn.r6272)
;
_cell_angle_alpha 90
_cell_angle_beta 103.8690(10)
_cell_angle_gamma 90
_cell_formula_units_Z 4
_cell_length_a 11.1669(2)
_cell_length_b 12.9806(2)
_cell_length_c 9.59280(10)
_cell_measurement_reflns_used 13729
_cell_measurement_temperature 123.00(10)
_cell_measurement_theta_max 66.7200
_cell_measurement_theta_min 5.2950
_cell_volume 1349.97(4)
_computing_cell_refinement 'CrysAlisPro 1.171.41.93a (Rigaku OD, 2020)'
_computing_data_collection 'CrysAlisPro 1.171.41.93a (Rigaku OD, 2020)'
_computing_data_reduction 'CrysAlisPro 1.171.41.93a (Rigaku OD, 2020)'
_computing_molecular_graphics 'Olex2 1.3-alpha (Dolomanov et al., 2009)'
_computing_publication_material 'Olex2 1.3-alpha (Dolomanov et al., 2009)'
_computing_structure_refinement 'SHELXL 2018/3 (Sheldrick, 2015)'
_computing_structure_solution 'SHELXT 2018/2 (Sheldrick, 2018)'
_diffrn_ambient_environment N~2~
_diffrn_ambient_temperature 123.00(10)
_diffrn_detector 'CCD plate'
_diffrn_detector_area_resol_mean 4.2047
_diffrn_detector_type TitanS2
_diffrn_measured_fraction_theta_full 0.998
_diffrn_measured_fraction_theta_max 0.998
_diffrn_measurement_details
;
List of Runs (angles in degrees, time in seconds):

  # Type    Start    End  Width  t~exp~   \w     \q     \k     \f   Frames
--------------------------------------------------------------------------
  1  \w    -80.00 -55.00   1.00    1.90    --  -43.66 115.00  57.00   25
  2  \w   -113.00 -88.00   1.00    1.90    --  -43.66 169.00-158.00   25
  3  \w     72.00  97.00   1.00    1.90    --   43.66 169.00-158.00   25
  4  \w     50.00  75.00   1.00    1.90    --   43.66-169.00-175.00   25
  5  \w      1.00  54.00   1.00    1.90    --   43.66-115.00 -32.00   53
  6  \w     50.00  75.00   1.00    8.00    --   86.50-169.00-175.00   25
  7  \w     95.00 120.00   1.00    8.00    --   86.50 115.00  57.00   25
  8  \w   -108.00 -69.00   1.00    8.00    --  -90.00 115.00  57.00   39
  9  \w   -134.00-109.00   1.00    8.00    --  -90.00-115.00 -32.00   25
 10  \w   -122.00 -97.00   1.00    8.00    --  -90.00 169.00-158.00   25
 11  \w    -88.00 -61.00   1.00    1.90    --  -43.66 -37.00   0.00   27
 12  \w     28.00 114.00   1.00    1.90    --   43.66  37.00  30.00   86
 13  \w     48.00  85.00   1.00    1.90    --   43.66  57.00-180.00   37
 14  \w     18.00 104.00   1.00    1.90    --   43.66  57.00 120.00   86
 15  \w   -162.00-135.00   1.00    8.00    --  -90.00 -77.00 -90.00   27
 16  \w   -148.00 -98.00   1.00    8.00    --  -90.00-125.00   0.00   50
 17  \w   -137.00-110.00   1.00    8.00    --  -90.00 -53.00 -25.60   27
 18  \w   -135.00-107.00   1.00    8.00    --  -90.00 160.00-123.03   28
 19  \w   -156.00 -63.00   1.00    8.00    --  -90.00 -30.00 -90.00   93
 20  \w   -100.00 -67.00   1.00    8.00    --  -90.00 -53.00  64.89   33
 21  \w    -82.00 -29.00   1.00    8.00    --  -90.00 125.00  60.00   53
 22  \w   -116.00 -20.00   1.00    8.00    --  -90.00  61.00  30.00   96
 23  \w    -97.00 -44.00   1.00    8.00    --  -90.00 108.00-111.93   53
 24  \w   -172.00-115.00   1.00    8.00    --  -90.00 -94.00 -90.00   57
 25  \w   -137.00-110.00   1.00    8.00    --  -90.00-125.00-120.00   27
 26  \w   -102.00 -17.00   1.00    8.00    --  -90.00  77.00  60.00   85
 27  \w   -161.00-127.00   1.00    8.00    --  -90.00 -77.00 -60.00   34
 28  \w   -159.00 -83.00   1.00    8.00    --  -90.00 -61.00   0.00   76
 29  \w   -156.00-117.00   1.00    8.00    --  -90.00 -63.00-144.70   39
 30  \w    -73.00 -46.00   1.00    8.00    --  -90.00 160.00-123.03   27
 31  \w   -110.00 -67.00   1.00    8.00    --  -90.00  88.00  85.46   43
 32  \w    -75.00 -48.00   1.00    8.00    --  -90.00 125.00-120.00   27
 33  \w   -104.00 -79.00   1.00    8.00    --  -90.00 125.00 120.00   25
 34  \w   -102.00 -65.00   1.00    8.00    --  -90.00 125.00-180.00   37
 35  \w   -110.00 -84.00   1.00    8.00    --  -90.00 125.00 -90.00   26
 36  \w    -87.00 -60.00   1.00    8.00    --  -90.00 125.00 -30.00   27
 37  \w   -100.00 -72.00   1.00    8.00    --  -90.00 125.00  30.00   28
 38  \w   -120.00 -85.00   1.00    8.00    --  -90.00 134.00-161.18   35
 39  \w   -109.00 -79.00   1.00    8.00    --  -90.00 112.00 127.34   30
 40  \w   -138.00 -67.00   1.00    8.00    --  -90.00 -50.00-126.23   71
 41  \w   -115.00 -33.00   1.00    8.00    --  -90.00 128.00 125.01   82
 42  \w   -146.00-105.00   1.00    8.00    --  -90.00 -94.00  30.00   41
 43  \w    -99.00 -68.00   1.00    8.00    --  -90.00 -63.00-144.70   31
 44  \w   -162.00-135.00   1.00    8.00    --  -90.00 -30.00  30.00   27
 45  \w   -124.00 -65.00   1.00    8.00    --  -90.00 -30.00  30.00   59
 46  \w   -105.00 -74.00   1.00    8.00    --  -90.00  92.00 -31.80   31
 47  \w   -148.00-121.00   1.00    8.00    --  -90.00 -71.00  80.05   27
 48  \w   -100.00 -51.00   1.00    8.00    --  -90.00  86.00 176.39   49
 49  \w   -144.00-104.00   1.00    8.00    --  -90.00 -77.00-120.00   40
;
_diffrn_measurement_device 'four-circle diffractometer'
_diffrn_measurement_device_type 'SuperNova, Dualflex, TitanS2'
_diffrn_measurement_method '\w scans'
_diffrn_orient_matrix_type 'CrysAlisPro convention (1999,Acta A55,543-557)'
_diffrn_orient_matrix_UB_11 0.0329713000
_diffrn_orient_matrix_UB_12 0.1139869000
_diffrn_orient_matrix_UB_13 0.0338740000
_diffrn_orient_matrix_UB_21 -0.1381344000
_diffrn_orient_matrix_UB_22 0.0265226000
_diffrn_orient_matrix_UB_23 -0.0271493000
_diffrn_orient_matrix_UB_31 0.0048346000
_diffrn_orient_matrix_UB_32 -0.0197096000
_diffrn_orient_matrix_UB_33 0.1596356000
_diffrn_radiation_monochromator mirror
_diffrn_radiation_probe x-ray
_diffrn_radiation_type 'Cu K\a'
_diffrn_radiation_wavelength 1.54184
_diffrn_reflns_av_R_equivalents 0.0334
_diffrn_reflns_av_unetI/netI 0.0147
_diffrn_reflns_Laue_measured_fraction_full 0.998
_diffrn_reflns_Laue_measured_fraction_max 0.998
_diffrn_reflns_limit_h_max 13
_diffrn_reflns_limit_h_min -13
_diffrn_reflns_limit_k_max 15
_diffrn_reflns_limit_k_min -15
_diffrn_reflns_limit_l_max 11
_diffrn_reflns_limit_l_min -9
_diffrn_reflns_number 19662
_diffrn_reflns_point_group_measured_fraction_full 0.998
_diffrn_reflns_point_group_measured_fraction_max 0.998
_diffrn_reflns_theta_full 66.860
_diffrn_reflns_theta_max 66.860
_diffrn_reflns_theta_min 4.078
_diffrn_source 'micro-focus sealed X-ray tube'
_diffrn_source_type 'SuperNova (Cu) X-ray Source'
_exptl_absorpt_coefficient_mu 0.718
_exptl_absorpt_correction_T_max 1.000
_exptl_absorpt_correction_T_min 0.837
_exptl_absorpt_correction_type gaussian
_exptl_absorpt_process_details
;
CrysAlisPro 1.171.41.93a (Rigaku Oxford Diffraction, 2020)
Numerical absorption correction based on gaussian integration over
a multifaceted crystal model
Empirical absorption correction using spherical harmonics,
implemented in SCALE3 ABSPACK scaling algorithm.
;
_exptl_crystal_colour colourless
_exptl_crystal_density_diffrn 1.266
_exptl_crystal_description prism
_exptl_crystal_F_000 544
_exptl_crystal_size_max 0.33
_exptl_crystal_size_mid 0.12
_exptl_crystal_size_min 0.11
_refine_diff_density_max 0.873
_refine_diff_density_min -0.288
_refine_diff_density_rms 0.048
_refine_ls_extinction_method none
_refine_ls_goodness_of_fit_ref 1.081
_refine_ls_hydrogen_treatment constr
_refine_ls_matrix_type full
_refine_ls_number_parameters 174
_refine_ls_number_reflns 2400
_refine_ls_number_restraints 0
_refine_ls_restrained_S_all 1.081
_refine_ls_R_factor_all 0.0443
_refine_ls_R_factor_gt 0.0426
_refine_ls_shift/su_max 0.000
_refine_ls_shift/su_mean 0.000
_refine_ls_structure_factor_coef Fsqd
_refine_ls_weighting_details 'w=1/[\s^2^(Fo^2^)+(0.0700P)^2^+0.6023P] where P=(Fo^2^+2Fc^2^)/3'
_refine_ls_weighting_scheme calc
_refine_ls_wR_factor_gt 0.1209
_refine_ls_wR_factor_ref 0.1227
_reflns_Friedel_coverage 0.000
_reflns_number_gt 2267
_reflns_number_total 2400
_reflns_threshold_expression 'I > 2\s(I)'
_cod_data_source_file cs1c05077_si_004.cif
_cod_data_source_block u040
_cod_database_code 4519223
_shelx_shelxl_version_number 2018/3
_chemical_oxdiff_formula 'C16 H16 F N O'
_chemical_oxdiff_usercomment Narobe_Koenig_RN-609-B
_shelx_space_group_comment
;
The symmetry employed for this shelxl refinement is uniquely defined
by the following loop, which should always be used as a source of
symmetry information in preference to the above space-group names.
They are only intended as comments.
;
_shelx_estimated_absorpt_t_max 0.925
_shelx_estimated_absorpt_t_min 0.797
_reflns_odcompleteness_completeness 99.37
_reflns_odcompleteness_iscentric 1
_reflns_odcompleteness_theta 66.97
_olex2_refinement_description
;
1. Fixed Uiso
 At 1.2 times of:
  All C(H) groups, All N(H) groups
 At 1.5 times of:
  All C(H,H,H) groups
2.a Ternary CH refined with riding coordinates:
 C4(H4)
2.b Aromatic/amide H refined with riding coordinates:
 N1(H1), C6(H6), C16(H16), C15(H15), C10(H10), C14(H14), C11(H11), C13(H13),
 C12(H12)
2.c Idealised Me refined as rotating group:
 C1(H1A,H1B,H1C), C3(H3A,H3B,H3C)
;
_olex2_date_sample_data_collection 2021-04-13
_olex2_submission_special_instructions 'No special instructions were received'
_oxdiff_exptl_absorpt_empirical_details
;
Empirical correction (ABSPACK) includes:
- Absorption correction using spherical harmonics
- Frame scaling
;
_oxdiff_exptl_absorpt_empirical_full_max 1.786
_oxdiff_exptl_absorpt_empirical_full_min 0.719

loop_
_space_group_symop_operation_xyz
'x, y, z'
'-x, y+1/2, -z+1/2'
'-x, -y, -z'
'x, -y-1/2, z-1/2'

loop_
_atom_site_label
_atom_site_type_symbol
_atom_site_fract_x
_atom_site_fract_y
_atom_site_fract_z
_atom_site_U_iso_or_equiv
_atom_site_adp_type
_atom_site_occupancy
_atom_site_site_symmetry_order
_atom_site_calc_flag
_atom_site_refinement_flags_posn
_atom_site_refinement_flags_adp
_atom_site_refinement_flags_occupancy
_atom_site_disorder_assembly
_atom_site_disorder_group
F1 F 0.58882(8) 0.14267(7) 0.70465(10) 0.0331(3) Uani 1 1 d . . . . .
O1 O 0.06757(10) 0.20934(9) 0.50139(11) 0.0306(3) Uani 1 1 d . . . . .
N1 N 0.10553(11) 0.20427(9) 0.28148(12) 0.0219(3) Uani 1 1 d . . . . .
H1 H 0.082824 0.224051 0.191242 0.026 Uiso 1 1 calc R U . . .
C5 C 0.32385(13) 0.19192(11) 0.41122(15) 0.0208(3) Uani 1 1 d . . . . .
C9 C 0.64279(13) 0.35199(11) 0.65885(15) 0.0215(3) Uani 1 1 d . . . . .
C6 C 0.40599(13) 0.14257(11) 0.52352(15) 0.0232(3) Uani 1 1 d . . . . .
H6 H 0.391447 0.073497 0.547753 0.028 Uiso 1 1 calc R U . . .
C16 C 0.34981(13) 0.29247(11) 0.37681(15) 0.0225(3) Uani 1 1 d . . . . .
H16 H 0.296059 0.326605 0.298704 0.027 Uiso 1 1 calc R U . . .
C15 C 0.45352(13) 0.34317(11) 0.45567(15) 0.0220(3) Uani 1 1 d . . . . .
H15 H 0.469433 0.411659 0.430209 0.026 Uiso 1 1 calc R U . . .
C7 C 0.50838(13) 0.19465(11) 0.59913(15) 0.0216(3) Uani 1 1 d . . . . .
C8 C 0.53500(13) 0.29624(11) 0.57128(15) 0.0206(3) Uani 1 1 d . . . . .
C2 C 0.04260(13) 0.23796(11) 0.37479(15) 0.0228(3) Uani 1 1 d . . . . .
C10 C 0.72304(14) 0.40592(12) 0.59417(16) 0.0262(3) Uani 1 1 d . . . . .
H10 H 0.710437 0.404849 0.492660 0.031 Uiso 1 1 calc R U . . .
C14 C 0.66440(14) 0.35387(12) 0.80863(16) 0.0259(3) Uani 1 1 d . . . . .
H14 H 0.611197 0.317087 0.854738 0.031 Uiso 1 1 calc R U . . .
C4 C 0.21067(14) 0.13562(11) 0.32595(15) 0.0231(3) Uani 1 1 d . . . . .
H4 H 0.188510 0.080622 0.388326 0.028 Uiso 1 1 calc R U . . .
C11 C 0.82091(15) 0.46100(13) 0.67661(18) 0.0319(4) Uani 1 1 d . . . . .
H11 H 0.874751 0.497522 0.631114 0.038 Uiso 1 1 calc R U . . .
C13 C 0.76257(15) 0.40883(12) 0.89001(16) 0.0307(4) Uani 1 1 d . . . . .
H13 H 0.776488 0.409308 0.991666 0.037 Uiso 1 1 calc R U . . .
C12 C 0.84104(15) 0.46335(12) 0.82450(18) 0.0323(4) Uani 1 1 d . . . . .
H12 H 0.907776 0.501827 0.880641 0.039 Uiso 1 1 calc R U . . .
C1 C -0.06077(14) 0.31192(13) 0.31617(18) 0.0311(4) Uani 1 1 d . . . . .
H1A H -0.139349 0.274594 0.293751 0.047 Uiso 1 1 calc R U . . .
H1B H -0.047591 0.344117 0.228654 0.047 Uiso 1 1 calc R U . . .
H1C H -0.062780 0.365253 0.387873 0.047 Uiso 1 1 calc R U . . .
C3 C 0.23755(16) 0.08452(13) 0.19333(17) 0.0329(4) Uani 1 1 d . . . . .
H3A H 0.164483 0.046520 0.141731 0.049 Uiso 1 1 calc R U . . .
H3B H 0.306999 0.036783 0.222917 0.049 Uiso 1 1 calc R U . . .
H3C H 0.258418 0.137449 0.130232 0.049 Uiso 1 1 calc R U . . .

loop_
_atom_site_aniso_label
_atom_site_aniso_U_11
_atom_site_aniso_U_22
_atom_site_aniso_U_33
_atom_site_aniso_U_23
_atom_site_aniso_U_13
_atom_site_aniso_U_12
F1 0.0340(5) 0.0308(5) 0.0305(5) 0.0080(4) -0.0002(4) 0.0036(4)
O1 0.0341(6) 0.0404(6) 0.0181(5) -0.0038(4) 0.0079(4) -0.0047(5)
N1 0.0226(6) 0.0279(6) 0.0148(5) 0.0009(4) 0.0035(5) -0.0010(5)
C5 0.0224(7) 0.0226(7) 0.0193(7) -0.0007(5) 0.0092(6) 0.0021(5)
C9 0.0218(7) 0.0199(7) 0.0227(7) 0.0001(5) 0.0057(6) 0.0051(5)
C6 0.0278(8) 0.0208(7) 0.0228(7) 0.0025(5) 0.0094(6) 0.0004(6)
C16 0.0235(7) 0.0239(7) 0.0206(7) 0.0026(5) 0.0060(6) 0.0033(5)
C15 0.0238(7) 0.0194(7) 0.0239(7) 0.0029(5) 0.0080(6) 0.0013(5)
C7 0.0226(7) 0.0243(7) 0.0180(7) 0.0039(5) 0.0053(5) 0.0053(5)
C8 0.0210(7) 0.0236(7) 0.0196(7) -0.0010(5) 0.0092(6) 0.0022(5)
C2 0.0222(7) 0.0256(7) 0.0206(7) -0.0042(6) 0.0049(5) -0.0069(6)
C10 0.0259(7) 0.0284(8) 0.0239(7) 0.0031(6) 0.0050(6) 0.0001(6)
C14 0.0299(8) 0.0254(7) 0.0235(7) -0.0011(6) 0.0085(6) 0.0039(6)
C4 0.0261(7) 0.0221(7) 0.0216(7) 0.0011(5) 0.0064(6) -0.0011(6)
C11 0.0277(8) 0.0300(8) 0.0366(9) 0.0039(7) 0.0050(7) -0.0039(6)
C13 0.0377(9) 0.0288(8) 0.0224(7) -0.0040(6) 0.0009(6) 0.0066(6)
C12 0.0292(8) 0.0256(8) 0.0361(9) -0.0040(6) -0.0039(7) 0.0018(6)
C1 0.0236(8) 0.0318(8) 0.0386(9) -0.0027(7) 0.0088(7) -0.0013(6)
C3 0.0364(9) 0.0314(8) 0.0304(8) -0.0097(6) 0.0068(7) 0.0022(7)

loop_
_atom_type_symbol
_atom_type_description
_atom_type_scat_dispersion_real
_atom_type_scat_dispersion_imag
_atom_type_scat_source
C C 0.0181 0.0091 'International Tables Vol C Tables 4.2.6.8 and 6.1.1.4'
H H 0.0000 0.0000 'International Tables Vol C Tables 4.2.6.8 and 6.1.1.4'
F F 0.0727 0.0534 'International Tables Vol C Tables 4.2.6.8 and 6.1.1.4'
N N 0.0311 0.0180 'International Tables Vol C Tables 4.2.6.8 and 6.1.1.4'
O O 0.0492 0.0322 'International Tables Vol C Tables 4.2.6.8 and 6.1.1.4'

loop_
_exptl_crystal_face_index_h
_exptl_crystal_face_index_k
_exptl_crystal_face_index_l
_exptl_crystal_face_perp_dist
-6 4 0 0.0439
6 -4 0 0.0839
-4 0 6 0.1507
3 1 -6 0.1531
-7 -1 0 0.0456
7 1 0 0.0646
-5 -2 5 0.1307
5 0 4 0.1418
-6 -1 -3 0.0774
6 2 -5 0.1513
-7 -2 1 0.0627
-6 -5 3 0.0896
6 5 0 0.0590
-4 -3 -4 0.1149
2 2 -6 0.1506
0 0 6 0.1762
3 8 0 0.0497
-3 -7 3 0.0906
-3 -8 -1 0.0704
-1 -4 -5 0.1438
2 -8 0 0.0697
-2 8 0 0.0429
-3 3 6 0.1460

loop_
_geom_angle_atom_site_label_1
_geom_angle_atom_site_label_2
_geom_angle_atom_site_label_3
_geom_angle
_geom_angle_site_symmetry_1
_geom_angle_site_symmetry_3
_geom_angle_publ_flag
C2 N1 H1 119.3 . . ?
C2 N1 C4 121.41(12) . . ?
C4 N1 H1 119.3 . . ?
C6 C5 C16 118.57(13) . . ?
C6 C5 C4 120.29(13) . . ?
C16 C5 C4 121.12(12) . . ?
C10 C9 C8 120.97(13) . . ?
C10 C9 C14 118.51(14) . . ?
C14 C9 C8 120.51(13) . . ?
C5 C6 H6 120.3 . . ?
C7 C6 C5 119.47(13) . . ?
C7 C6 H6 120.3 . . ?
C5 C16 H16 119.7 . . ?
C15 C16 C5 120.58(13) . . ?
C15 C16 H16 119.7 . . ?
C16 C15 H15 119.1 . . ?
C16 C15 C8 121.76(13) . . ?
C8 C15 H15 119.1 . . ?
F1 C7 C6 117.75(12) . . ?
F1 C7 C8 118.65(13) . . ?
C6 C7 C8 123.58(13) . . ?
C15 C8 C9 121.62(13) . . ?
C7 C8 C9 122.41(13) . . ?
C7 C8 C15 115.97(13) . . ?
O1 C2 N1 121.89(14) . . ?
O1 C2 C1 122.12(13) . . ?
N1 C2 C1 115.99(13) . . ?
C9 C10 H10 119.7 . . ?
C11 C10 C9 120.57(14) . . ?
C11 C10 H10 119.7 . . ?
C9 C14 H14 119.8 . . ?
C13 C14 C9 120.49(14) . . ?
C13 C14 H14 119.8 . . ?
N1 C4 C5 111.87(11) . . ?
N1 C4 H4 108.3 . . ?
N1 C4 C3 109.15(12) . . ?
C5 C4 H4 108.3 . . ?
C5 C4 C3 110.70(12) . . ?
C3 C4 H4 108.3 . . ?
C10 C11 H11 119.7 . . ?
C12 C11 C10 120.63(15) . . ?
C12 C11 H11 119.7 . . ?
C14 C13 H13 119.7 . . ?
C14 C13 C12 120.58(14) . . ?
C12 C13 H13 119.7 . . ?
C11 C12 C13 119.22(15) . . ?
C11 C12 H12 120.4 . . ?
C13 C12 H12 120.4 . . ?
C2 C1 H1A 109.5 . . ?
C2 C1 H1B 109.5 . . ?
C2 C1 H1C 109.5 . . ?
H1A C1 H1B 109.5 . . ?
H1A C1 H1C 109.5 . . ?
H1B C1 H1C 109.5 . . ?
C4 C3 H3A 109.5 . . ?
C4 C3 H3B 109.5 . . ?
C4 C3 H3C 109.5 . . ?
H3A C3 H3B 109.5 . . ?
H3A C3 H3C 109.5 . . ?
H3B C3 H3C 109.5 . . ?

loop_
_geom_bond_atom_site_label_1
_geom_bond_atom_site_label_2
_geom_bond_distance
_geom_bond_site_symmetry_2
_geom_bond_publ_flag
F1 C7 1.3604(16) . ?
O1 C2 1.2363(18) . ?
N1 H1 0.8800 . ?
N1 C2 1.3371(19) . ?
N1 C4 1.4541(19) . ?
C5 C6 1.392(2) . ?
C5 C16 1.394(2) . ?
C5 C4 1.5182(19) . ?
C9 C8 1.481(2) . ?
C9 C10 1.394(2) . ?
C9 C14 1.399(2) . ?
C6 H6 0.9500 . ?
C6 C7 1.376(2) . ?
C16 H16 0.9500 . ?
C16 C15 1.388(2) . ?
C15 H15 0.9500 . ?
C15 C8 1.395(2) . ?
C7 C8 1.392(2) . ?
C2 C1 1.503(2) . ?
C10 H10 0.9500 . ?
C10 C11 1.384(2) . ?
C14 H14 0.9500 . ?
C14 C13 1.382(2) . ?
C4 H4 1.0000 . ?
C4 C3 1.527(2) . ?
C11 H11 0.9500 . ?
C11 C12 1.383(2) . ?
C13 H13 0.9500 . ?
C13 C12 1.388(2) . ?
C12 H12 0.9500 . ?
C1 H1A 0.9800 . ?
C1 H1B 0.9800 . ?
C1 H1C 0.9800 . ?
C3 H3A 0.9800 . ?
C3 H3B 0.9800 . ?
C3 H3C 0.9800 . ?

loop_
_geom_torsion_atom_site_label_1
_geom_torsion_atom_site_label_2
_geom_torsion_atom_site_label_3
_geom_torsion_atom_site_label_4
_geom_torsion
_geom_torsion_site_symmetry_1
_geom_torsion_site_symmetry_2
_geom_torsion_site_symmetry_3
_geom_torsion_site_symmetry_4
_geom_torsion_publ_flag
F1 C7 C8 C9 -4.4(2) . . . . ?
F1 C7 C8 C15 175.82(12) . . . . ?
C5 C6 C7 F1 -177.65(12) . . . . ?
C5 C6 C7 C8 0.9(2) . . . . ?
C5 C16 C15 C8 -0.1(2) . . . . ?
C9 C10 C11 C12 0.1(2) . . . . ?
C9 C14 C13 C12 0.2(2) . . . . ?
C6 C5 C16 C15 -1.8(2) . . . . ?
C6 C5 C4 N1 145.05(13) . . . . ?
C6 C5 C4 C3 -92.97(16) . . . . ?
C6 C7 C8 C9 177.04(12) . . . . ?
C6 C7 C8 C15 -2.7(2) . . . . ?
C16 C5 C6 C7 1.4(2) . . . . ?
C16 C5 C4 N1 -36.75(17) . . . . ?
C16 C5 C4 C3 85.22(16) . . . . ?
C16 C15 C8 C9 -177.49(12) . . . . ?
C16 C15 C8 C7 2.3(2) . . . . ?
C8 C9 C10 C11 177.56(13) . . . . ?
C8 C9 C14 C13 -177.77(13) . . . . ?
C2 N1 C4 C5 -74.70(16) . . . . ?
C2 N1 C4 C3 162.44(13) . . . . ?
C10 C9 C8 C15 -49.26(19) . . . . ?
C10 C9 C8 C7 131.00(15) . . . . ?
C10 C9 C14 C13 0.6(2) . . . . ?
C10 C11 C12 C13 0.7(2) . . . . ?
C14 C9 C8 C15 129.03(15) . . . . ?
C14 C9 C8 C7 -50.71(19) . . . . ?
C14 C9 C10 C11 -0.8(2) . . . . ?
C14 C13 C12 C11 -0.9(2) . . . . ?
C4 N1 C2 O1 -2.9(2) . . . . ?
C4 N1 C2 C1 177.59(12) . . . . ?
C4 C5 C6 C7 179.68(12) . . . . ?
C4 C5 C16 C15 179.94(12) . . . . ?

loop_
_exptl_oxdiff_crystal_face_indexfrac_h
_exptl_oxdiff_crystal_face_indexfrac_k
_exptl_oxdiff_crystal_face_indexfrac_l
_exptl_oxdiff_crystal_face_x
_exptl_oxdiff_crystal_face_y
_exptl_oxdiff_crystal_face_z
-6.2840 3.8346 0.0647 0.2321 0.9680 -0.0956
6.2757 -3.8387 -0.0405 -0.2320 -0.9676 0.0995
-3.9287 0.2022 5.8875 0.0929 0.3882 0.9169
2.7810 0.5969 -6.1387 -0.0482 -0.2017 -0.9783
-6.9434 -1.3474 -0.0126 -0.3829 0.9237 -0.0090
6.9434 1.3474 0.0126 0.3829 -0.9237 0.0090
-5.0299 -1.9138 5.1666 -0.2090 0.5038 0.8382
4.7897 0.2886 3.5458 0.3109 -0.7502 0.5835
-5.6677 -0.6354 -2.5734 -0.3465 0.8359 -0.4257
5.5550 1.9438 -4.7688 0.2432 -0.5863 -0.7727
-7.1088 -1.6492 1.4761 -0.3724 0.8982 0.2338
-5.5114 -4.9371 2.8294 -0.6486 0.5536 0.5223
5.6336 5.0032 0.1001 0.7594 -0.6482 -0.0554
-3.7302 -3.2578 -3.8583 -0.6250 0.5336 -0.5697
2.4797 2.2891 -5.9480 0.1412 -0.1203 -0.9826
-0.4184 -0.4603 6.1117 0.1408 -0.1203 0.9827
2.7512 7.7206 0.2080 0.9778 -0.1809 -0.1057
-2.9929 -7.1735 2.5715 -0.8293 0.1534 0.5374
-2.6737 -7.6707 -0.5843 -0.9823 0.1818 0.0450
-0.8048 -4.3989 -4.9467 -0.6955 0.1288 -0.7069
2.1672 -8.0062 0.0861 -0.8382 -0.5140 0.1820
-2.1065 8.0003 -0.2816 0.8329 0.5108 -0.2128
-2.5554 2.9577 5.7708 0.4484 0.2748 0.8506
